data_2007350
loop_
_publ_author_name
'Mickler, Wulfhard'
'Reich, Annett'
'Sawusch, Stefan'
'Schilde, Uwe'
'Uhlemann, Erhard'

_publ_section_title
;Aquabis(3-methyl-4-octanoyl-1-phenyl-5-pyrazolonato-<i>O</i>,<i>O</i>')zinc(II)
 and
 Bis(ethanol-<i>O</i>)bis(3-methyl-1-phenyl-4-stearoyl-5-pyrazolonato-<i>O</i>,<i>O</i>')cadmium(II)
;
_journal_issue 6
_journal_name_full 'Acta Crystallographica Section C'
_journal_page_first 776
_journal_page_last 779
_journal_paper_doi 10.1107/S0108270197019215
_journal_volume 54
_journal_year 1998
_chemical_formula_analytical '[Cd(C~28~H~43~N~2~O~2~)~2~(C~2~H~6~O)~2~]'
_chemical_formula_iupac '[Cd(C~28~H~43~N~2~O~2~)~2~(C~2~H~6~O)~2~]'
_chemical_formula_moiety 'C60 H98 Cd N4 O6'
_chemical_formula_sum 'C60 H98 Cd N4 O6'
_chemical_formula_weight 1083.82
_space_group_IT_number 2
_symmetry_cell_setting triclinic
_symmetry_space_group_name_Hall '-P 1'
_symmetry_space_group_name_H-M 'P -1'
_cell_angle_alpha 101.48(7)
_cell_angle_beta 99.58(9)
_cell_angle_gamma 99.10(9)
_cell_formula_units_Z 1
_cell_length_a 8.817(6)
_cell_length_b 9.361(7)
_cell_length_c 19.06(2)
_cell_measurement_reflns_used 56
_cell_measurement_temperature 210(2)
_cell_measurement_theta_max 15
_cell_measurement_theta_min 12.5
_cell_volume 1490(2)
_computing_cell_refinement 'Stadi-4 Diffractometer Control Program'
_computing_data_collection 'Stadi-4 Diffractometer Control Program (Stoe, 1995a)'
_computing_data_reduction 'X-RED  (Stoe, 1995b)'
_computing_molecular_graphics 'ORTEP (Johnson, 1970)'
_computing_structure_refinement 'SHELXL93 (Sheldrick, 1993)'
_computing_structure_solution 'SHELXS86 (Sheldrick, 1990)'
_diffrn_ambient_temperature 210(2)
_diffrn_measurement_device 'Stoe STADI4 diffractometer'
_diffrn_measurement_method \w/2\q
_diffrn_radiation_monochromator graphite
_diffrn_radiation_source 'fine-focus sealed tube'
_diffrn_radiation_type MoK\a
_diffrn_radiation_wavelength 0.71073
_diffrn_reflns_av_R_equivalents 0.0806
_diffrn_reflns_av_sigmaI/netI 0.0840
_diffrn_reflns_limit_h_max 7
_diffrn_reflns_limit_h_min -7
_diffrn_reflns_limit_k_max 8
_diffrn_reflns_limit_k_min -8
_diffrn_reflns_limit_l_max 15
_diffrn_reflns_limit_l_min -15
_diffrn_reflns_number 7182
_diffrn_reflns_theta_max 25
_diffrn_reflns_theta_min 1.11
_diffrn_standards_decay_% 0
_diffrn_standards_interval_time 120
_diffrn_standards_number 2
_exptl_absorpt_coefficient_mu 0.416
_exptl_absorpt_correction_type none
_exptl_crystal_colour colourless
_exptl_crystal_density_diffrn 1.208
_exptl_crystal_density_meas ?
_exptl_crystal_description needle
_exptl_crystal_F_000 582
_exptl_crystal_size_max 1.61
_exptl_crystal_size_mid 0.15
_exptl_crystal_size_min 0.15
_refine_diff_density_max 0.490
_refine_diff_density_min -1.014
_refine_ls_extinction_method none
_refine_ls_goodness_of_fit_all 0.973
_refine_ls_goodness_of_fit_obs 0.983
_refine_ls_hydrogen_treatment H_atoms:_see_text
_refine_ls_matrix_type full
_refine_ls_number_parameters 328
_refine_ls_number_reflns 3577
_refine_ls_number_restraints 4
_refine_ls_restrained_S_all 0.990
_refine_ls_restrained_S_obs 0.982
_refine_ls_R_factor_all 0.0484
_refine_ls_R_factor_obs .0420
_refine_ls_shift/esd_max 0.009
_refine_ls_shift/esd_mean 0.000
_refine_ls_structure_factor_coef Fsqd
_refine_ls_weighting_details 'w = 1/[\s^2^(Fo^2^)+(0.0584P)^2^+0.5226P] where P=(Fo^2^+2Fc^2^)/3'
_refine_ls_weighting_scheme calc
_refine_ls_wR_factor_all 0.1020
_refine_ls_wR_factor_obs .0961
_reflns_number_observed 3262
_reflns_number_total 3581
_reflns_observed_criterion I>2\s(I)
_cod_data_source_file ln1020.cif
_cod_data_source_block cdpyr
_cod_depositor_comments
;
The following automatic conversions were performed:

'_exptl_crystal_density_meas' value 'not measured' was changed to '?'
- the value is perceived as not measured.

Automatic conversion script
Id: cif_fix_values 3008 2015-01-20 13:52:24Z robertas 

The following automatic conversions were performed:

'_refine_ls_weighting_scheme' value 'calc w =
1/[\s^2^(Fo^2^)+(0.0584P)^2^+0.5226P] where P=(Fo^2^+2Fc^2^)/3' was
changed to 'calc'. New tag '_refine_ls_weighting_details' was
created. The value of the new tag was set to 'w =
1/[\s^2^(Fo^2^)+(0.0584P)^2^+0.5226P] where P=(Fo^2^+2Fc^2^)/3'.

Automatic conversion script
Id: cif_fix_values 3143 2015-03-26 13:38:13Z robertas 
;
_cod_original_cell_volume 1490.(2)
_cod_database_code 2007350

loop_
_symmetry_equiv_pos_as_xyz
+x,+y,+z
-x,-y,-z

loop_
_atom_site_aniso_label
_atom_site_aniso_U_11
_atom_site_aniso_U_22
_atom_site_aniso_U_33
_atom_site_aniso_U_12
_atom_site_aniso_U_13
_atom_site_aniso_U_23
Cd .0169(2) .0564(3) .0359(3) .01600(14) .00638(13) .0106(2)
N1 .0167(15) .039(2) .036(2) .0104(10) .0033(11) .0088(12)
N2 .021(2) .044(2) .032(2) .0127(11) .0066(12) .0082(12)
O1 .0236(14) .069(2) .035(2) .0249(11) .0072(10) .0157(11)
O2 .0257(13) .068(2) .036(2) .0236(10) .0118(10) .0200(11)
O3 .021(2) .059(2) .059(2) .0107(11) .0073(11) .0028(12)
C1 .018(2) .040(2) .034(2) .0047(13) -.0011(13) .0081(14)
C2 .015(2) .038(2) .029(2) .0058(12) .0018(12) .0052(13)
C3 .015(2) .035(2) .035(3) .0067(12) .0023(13) .0080(14)
C4 .023(2) .037(2) .031(2) .0064(12) .0048(13) .0036(14)
C5 .031(2) .060(2) .041(3) .023(2) .011(2) .013(2)
C6 .025(2) .034(2) .026(2) .0039(12) -.0015(13) .0086(13)
C7 .036(2) .054(2) .039(2) .022(2) .0091(15) .015(2)
C8 .050(3) .061(3) .055(3) .029(2) .007(2) .023(2)
C9 .051(2) .058(3) .046(3) .014(2) -.003(2) .026(2)
C10 .041(2) .066(3) .041(3) .016(2) .009(2) .022(2)
C11 .029(2) .048(2) .042(3) .0122(14) .006(2) .016(2)
C12 .019(2) .045(2) .031(2) .0071(12) .0038(12) .0088(14)
C13 .026(2) .046(2) .030(2) .0086(13) .0019(13) .0123(14)
C14 .027(2) .041(2) .039(2) .0078(13) -.0024(13) .0081(15)
C15 .028(2) .041(2) .041(2) .0100(13) -.0013(14) .0066(15)
C16 .028(2) .041(2) .035(2) .0093(13) -.0020(13) .0065(14)
C17 .029(2) .043(2) .042(2) .0105(14) -.0017(14) .006(2)
C18 .027(2) .046(2) .041(2) .0088(14) -.0023(14) .010(2)
C19 .027(2) .044(2) .046(2) .0104(14) -.0013(14) .006(2)
C20 .026(2) .046(2) .043(2) .0086(14) .0019(14) .010(2)
C21 .027(2) .043(2) .044(2) .0085(13) .0006(14) .007(2)
C22 .027(2) .044(2) .042(2) .0071(14) .0000(14) .011(2)
C23 .028(2) .044(2) .044(2) .0073(14) .0001(14) .014(2)
C24 .029(2) .045(2) .042(2) .0075(14) -.0021(14) .013(2)
C25 .031(2) .045(2) .038(2) .0063(14) -.0007(14) .015(2)
C26 .028(2) .050(2) .047(2) .0097(14) -.0025(15) .014(2)
C27 .032(2) .055(2) .049(3) .0088(15) -.002(2) .019(2)
C28 .028(2) .074(3) .066(3) .008(2) -.004(2) .024(2)

loop_
_atom_site_label
_atom_site_fract_x
_atom_site_fract_y
_atom_site_fract_z
_atom_site_U_iso_or_equiv
_atom_site_thermal_displace_type
_atom_site_calc_flag
_atom_site_refinement_flags
_atom_site_occupancy
_atom_site_disorder_group
_atom_site_type_symbol
Cd .5000 .5000 .5000 .0353(2) Uani d S 1 . Cd
N1 .9174(3) .2967(3) .4991(2) .0300(6) Uani d . 1 . N
N2 1.0047(3) .2796(3) .4447(2) .0316(6) Uani d . 1 . N
O1 .5782(3) .4962(3) .39225(13) .0403(6) Uani d . 1 . O
O2 .6964(3) .3867(3) .52145(13) .0397(6) Uani d . 1 . O
O3 .3218(3) .2763(3) .44891(15) .0477(7) Uani d D 1 . O
H10 .238(6) .270(5) .448(2) .058(16) Uiso d . 1 . H
C1 .6903(4) .4545(3) .3677(2) .0316(8) Uani d . 1 . C
C2 .7981(3) .3845(3) .4084(2) .0280(8) Uani d . 1 . C
C3 .7913(3) .3613(3) .4790(2) .0287(8) Uani d . 1 . C
C4 .9347(3) .3309(3) .3910(2) .0310(8) Uani d . 1 . C
C5 1.0023(4) .3238(4) .3246(2) .0418(9) Uani d . 1 . C
H5A 1.0946(4) .2815(4) .3306(2) .050 Uiso calc R 1 . H
H5B 1.0295(4) .4222(4) .3170(2) .050 Uiso calc R 1 . H
H5C .9265(4) .2630(4) .2830(2) .050 Uiso calc R 1 . H
C6 .9595(3) .2432(3) .5631(2) .0291(7) Uani d . 1 . C
C7 1.0796(4) .1652(4) .5683(2) .0406(9) Uani d . 1 . C
H7A 1.1328(4) .1481(4) .5302(2) .049 Uiso calc R 1 . H
C8 1.1207(5) .1126(4) .6297(2) .0527(10) Uani d . 1 . C
H8A 1.2020(5) .0603(4) .6324(2) .063 Uiso calc R 1 . H
C9 1.0451(4) .1354(4) .6869(2) .0505(10) Uani d . 1 . C
H9A 1.0743(4) .0994(4) .7282(2) .061 Uiso calc R 1 . H
C10 .9251(4) .2125(4) .6819(2) .0472(9) Uani d . 1 . C
H10A .8726(4) .2290(4) .7203(2) .057 Uiso calc R 1 . H
C11 .8808(4) .2666(4) .6201(2) .0385(8) Uani d . 1 . C
H11A .7988(4) .3181(4) .6173(2) .046 Uiso calc R 1 . H
C12 .7116(3) .4806(4) .2942(2) .0316(8) Uani d . 1 . C
H12A .7211(3) .3878(4) .2635(2) .038 Uiso calc R 1 . H
H12B .8090(3) .5512(4) .3007(2) .038 Uiso calc R 1 . H
C13 .5779(3) .5393(4) .2549(2) .0336(8) Uani d . 1 . C
H13A .6129(3) .5811(4) .2163(2) .040 Uiso calc R 1 . H
H13B .5524(3) .6186(4) .2893(2) .040 Uiso calc R 1 . H
C14 .4298(4) .4192(4) .2217(2) .0367(8) Uani d . 1 . C
H14A .4534(4) .3446(4) .1841(2) .044 Uiso calc R 1 . H
H14B .4011(4) .3709(4) .2595(2) .044 Uiso calc R 1 . H
C15 .2907(4) .4779(4) .1886(2) .0377(8) Uani d . 1 . C
H15A .3205(4) .5295(4) .1520(2) .045 Uiso calc R 1 . H
H15B .2644(4) .5497(4) .2266(2) .045 Uiso calc R 1 . H
C16 .1455(4) .3571(4) .1531(2) .0357(8) Uani d . 1 . C
H16A .1701(4) .2890(4) .1130(2) .043 Uiso calc R 1 . H
H16B .1203(4) .3012(4) .1888(2) .043 Uiso calc R 1 . H
C17 .0020(4) .4150(4) .1241(2) .0393(8) Uani d . 1 . C
H17A .0258(4) .4677(4) .0871(2) .047 Uiso calc R 1 . H
H17B -.0205(4) .4857(4) .1637(2) .047 Uiso calc R 1 . H
C18 -.1441(4) .2936(4) .0911(2) .0388(8) Uani d . 1 . C
H18A -.1203(4) .2212(4) .0526(2) .047 Uiso calc R 1 . H
H18B -.1696(4) .2430(4) .1287(2) .047 Uiso calc R 1 . H
C19 -.2871(4) .3498(4) .0597(2) .0405(9) Uani d . 1 . C
H19A -.2623(4) .3993(4) .0217(2) .049 Uiso calc R 1 . H
H19B -.3105(4) .4230(4) .0981(2) .049 Uiso calc R 1 . H
C20 -.4326(4) .2279(4) .0278(2) .0387(8) Uani d . 1 . C
H20A -.4088(4) .1541(4) -.0101(2) .046 Uiso calc R 1 . H
H20B -.4581(4) .1792(4) .0660(2) .046 Uiso calc R 1 . H
C21 -.5757(4) .2833(4) -.0045(2) .0391(8) Uani d . 1 . C
H21A -.5502(4) .3324(4) -.0425(2) .047 Uiso calc R 1 . H
H21B -.6002(4) .3566(4) .0335(2) .047 Uiso calc R 1 . H
C22 -.7206(4) .1603(4) -.0367(2) .0380(8) Uani d . 1 . C
H22A -.6964(4) .0874(4) -.0749(2) .046 Uiso calc R 1 . H
H22B -.7455(4) .1106(4) .0012(2) .046 Uiso calc R 1 . H
C23 -.8643(4) .2159(4) -.0685(2) .0392(8) Uani d . 1 . C
H23A -.8883(4) .2889(4) -.0303(2) .047 Uiso calc R 1 . H
H23B -.8391(4) .2656(4) -.1064(2) .047 Uiso calc R 1 . H
C24 -1.0091(4) .0941(4) -.1007(2) .0393(8) Uani d . 1 . C
H24A -1.0303(4) .0401(4) -.0638(2) .047 Uiso calc R 1 . H
H24B -.9875(4) .0247(4) -.1412(2) .047 Uiso calc R 1 . H
C25 -1.1548(4) .1516(4) -.1279(2) .0381(8) Uani d . 1 . C
H25A -1.1315(4) .2100(4) -.1629(2) .046 Uiso calc R 1 . H
H25B -1.1790(4) .2173(4) -.0869(2) .046 Uiso calc R 1 . H
C26 -1.2994(4) .0302(4) -.1639(2) .0422(9) Uani d . 1 . C
H26A -1.2754(4) -.0359(4) -.2048(2) .051 Uiso calc R 1 . H
H26B -1.3237(4) -.0278(4) -.1288(2) .051 Uiso calc R 1 . H
C27 -1.4434(4) .0900(4) -.1911(2) .0457(9) Uani d . 1 . C
H27A -1.4641(4) .1605(4) -.1509(2) .055 Uiso calc R 1 . H
H27B -1.4214(4) .1429(4) -.2284(2) .055 Uiso calc R 1 . H
C28 -1.5897(4) -.0319(5) -.2230(2) .0567(11) Uani d . 1 . C
H28A -1.6767(4) .0119(5) -.2391(2) .068 Uiso calc R 1 . H
H28B -1.6133(4) -.0836(5) -.1862(2) .068 Uiso calc R 1 . H
H28C -1.5711(4) -.1007(5) -.2638(2) .068 Uiso calc R 1 . H
C29A .3445(8) .1243(7) .4454(4) .040(2) Uiso d PD .50 . C
H29A .2433(8) .0575(7) .4347(4) .044(9) Uiso calc PR .50 . H
H29B .4018(8) .1175(7) .4923(4) .044(9) Uiso calc PR .50 . H
C29B .3427(11) .1558(10) .3957(6) .065(2) Uiso d PD .50 . C
H29C .3903(11) .1946(10) .3593(6) .044(9) Uiso calc PR .50 . H
H29D .2407(11) .0953(10) .3713(6) .044(9) Uiso calc PR .50 . H
C30A .4348(9) .0785(9) .3866(5) .051(2) Uiso d PD .50 . C
H30A .463(5) -.016(3) .3896(17) .059(8) Uiso calc PR .50 . H
H30B .528(3) .152(3) .3935(17) .059(8) Uiso calc PR .50 . H
H30C .371(2) .070(5) .3394(6) .059(8) Uiso calc PR .50 . H
C30B .4400(12) .0624(11) .4262(7) .075(3) Uiso d PD .50 . C
H30D .5466(16) .116(2) .442(3) .059(8) Uiso calc PR .50 . H
H30E .435(5) -.026(3) .3896(10) .059(8) Uiso calc PR .50 . H
H30F .403(4) .036(5) .4673(17) .059(8) Uiso calc PR .50 . H

loop_
_atom_type_symbol
_atom_type_description
_atom_type_scat_dispersion_real
_atom_type_scat_dispersion_imag
_atom_type_scat_source
Cd Cd -0.8075 1.2024 'International Tables Vol C Tables 4.2.6.8 and 6.1.1.4'
N N 0.0061 0.0033 'International Tables Vol C Tables 4.2.6.8 and 6.1.1.4'
O O 0.0106 0.0060 'International Tables Vol C Tables 4.2.6.8 and 6.1.1.4'
C C 0.0033 0.0016 'International Tables Vol C Tables 4.2.6.8 and 6.1.1.4'
H H 0.0000 0.0000 'International Tables Vol C Tables 4.2.6.8 and 6.1.1.4'

loop_
_geom_angle_atom_site_label_1
_geom_angle_atom_site_label_2
_geom_angle_atom_site_label_3
_geom_angle_site_symmetry_1
_geom_angle_site_symmetry_3
_geom_angle
_geom_angle_publ_flag
O2 Cd O2 2_666 . 180.0 ?
O2 Cd O1 2_666 2_666 82.70(10) yes
O2 Cd O1 . 2_666 97.30(10) yes
O2 Cd O1 2_666 . 97.30(10) ?
O2 Cd O1 . . 82.70(10) ?
O1 Cd O1 2_666 . 180.0 ?
O2 Cd O3 2_666 . 87.35(12) yes
O2 Cd O3 . . 92.65(12) yes
O1 Cd O3 2_666 . 89.15(13) yes
O1 Cd O3 . . 90.85(13) yes
O2 Cd O3 2_666 2_666 92.65(12) ?
O2 Cd O3 . 2_666 87.35(12) ?
O1 Cd O3 2_666 2_666 90.85(13) ?
O1 Cd O3 . 2_666 89.15(13) ?
O3 Cd O3 . 2_666 180.0 ?
C3 N1 N2 . . 110.9(3) yes
C3 N1 C6 . . 129.2(3) ?
N2 N1 C6 . . 119.8(2) ?
C4 N2 N1 . . 106.7(3) yes
C1 O1 Cd . . 133.2(2) yes
C3 O2 Cd . . 125.0(2) yes
C29B O3 C29A . . 42.5(4) ?
C29B O3 Cd . . 126.5(4) ?
C29A O3 Cd . . 129.3(3) ?
C29B O3 H10 . . 108.(4) ?
C29A O3 H10 . . 103.(3) ?
Cd O3 H10 . . 122.(4) ?
O1 C1 C2 . . 121.4(3) yes
O1 C1 C12 . . 118.0(3) ?
C2 C1 C12 . . 120.6(3) ?
C3 C2 C4 . . 104.9(3) yes
C3 C2 C1 . . 124.6(3) yes
C4 C2 C1 . . 130.4(3) ?
O2 C3 N1 . . 120.8(3) ?
O2 C3 C2 . . 132.9(3) yes
N1 C3 C2 . . 106.3(3) yes
N2 C4 C2 . . 111.2(3) yes
N2 C4 C5 . . 118.2(3) ?
C2 C4 C5 . . 130.6(3) ?
C4 C5 H5A . . 109.5(2) ?
C4 C5 H5B . . 109.5(2) ?
H5A C5 H5B . . 109.5 ?
C4 C5 H5C . . 109.5(2) ?
H5A C5 H5C . . 109.5 ?
H5B C5 H5C . . 109.5 ?
C7 C6 C11 . . 119.1(3) ?
C7 C6 N1 . . 119.8(3) ?
C11 C6 N1 . . 121.1(3) ?
C8 C7 C6 . . 120.2(3) ?
C8 C7 H7A . . 119.9(2) ?
C6 C7 H7A . . 119.9(2) ?
C9 C8 C7 . . 121.6(3) ?
C9 C8 H8A . . 119.2(2) ?
C7 C8 H8A . . 119.2(2) ?
C10 C9 C8 . . 118.5(4) ?
C10 C9 H9A . . 120.8(2) ?
C8 C9 H9A . . 120.8(2) ?
C9 C10 C11 . . 121.0(4) ?
C9 C10 H10A . . 119.5(2) ?
C11 C10 H10A . . 119.5(2) ?
C6 C11 C10 . . 119.6(3) ?
C6 C11 H11A . . 120.2(2) ?
C10 C11 H11A . . 120.2(2) ?
C1 C12 C13 . . 113.8(3) ?
C1 C12 H12A . . 108.8(2) ?
C13 C12 H12A . . 108.8(2) ?
C1 C12 H12B . . 108.8(2) ?
C13 C12 H12B . . 108.8(2) ?
H12A C12 H12B . . 107.7 ?
C12 C13 C14 . . 113.1(3) ?
C12 C13 H13A . . 109.0(2) ?
C14 C13 H13A . . 109.0(2) ?
C12 C13 H13B . . 109.0(2) ?
C14 C13 H13B . . 109.0(2) ?
H13A C13 H13B . . 107.8 ?
C15 C14 C13 . . 113.9(3) ?
C15 C14 H14A . . 108.8(2) ?
C13 C14 H14A . . 108.8(2) ?
C15 C14 H14B . . 108.8(2) ?
C13 C14 H14B . . 108.8(2) ?
H14A C14 H14B . . 107.7 ?
C14 C15 C16 . . 113.6(3) ?
C14 C15 H15A . . 108.8(2) ?
C16 C15 H15A . . 108.8(2) ?
C14 C15 H15B . . 108.8(2) ?
C16 C15 H15B . . 108.8(2) ?
H15A C15 H15B . . 107.7 ?
C17 C16 C15 . . 114.3(3) ?
C17 C16 H16A . . 108.7(2) ?
C15 C16 H16A . . 108.7(2) ?
C17 C16 H16B . . 108.7(2) ?
C15 C16 H16B . . 108.7(2) ?
H16A C16 H16B . . 107.6 ?
C16 C17 C18 . . 113.8(3) ?
C16 C17 H17A . . 108.8(2) ?
C18 C17 H17A . . 108.8(2) ?
C16 C17 H17B . . 108.8(2) ?
C18 C17 H17B . . 108.8(2) ?
H17A C17 H17B . . 107.7 ?
C19 C18 C17 . . 114.3(3) ?
C19 C18 H18A . . 108.7(2) ?
C17 C18 H18A . . 108.7(2) ?
C19 C18 H18B . . 108.7(2) ?
C17 C18 H18B . . 108.7(2) ?
H18A C18 H18B . . 107.6 ?
C18 C19 C20 . . 113.7(3) ?
C18 C19 H19A . . 108.8(2) ?
C20 C19 H19A . . 108.8(2) ?
C18 C19 H19B . . 108.8(2) ?
C20 C19 H19B . . 108.8(2) ?
H19A C19 H19B . . 107.7 ?
C21 C20 C19 . . 114.0(3) ?
C21 C20 H20A . . 108.8(2) ?
C19 C20 H20A . . 108.8(2) ?
C21 C20 H20B . . 108.8(2) ?
C19 C20 H20B . . 108.8(2) ?
H20A C20 H20B . . 107.7 ?
C20 C21 C22 . . 113.6(3) ?
C20 C21 H21A . . 108.8(2) ?
C22 C21 H21A . . 108.8(2) ?
C20 C21 H21B . . 108.8(2) ?
C22 C21 H21B . . 108.8(2) ?
H21A C21 H21B . . 107.7 ?
C23 C22 C21 . . 113.6(3) ?
C23 C22 H22A . . 108.8(2) ?
C21 C22 H22A . . 108.8(2) ?
C23 C22 H22B . . 108.8(2) ?
C21 C22 H22B . . 108.8(2) ?
H22A C22 H22B . . 107.7 ?
C24 C23 C22 . . 114.0(3) ?
C24 C23 H23A . . 108.8(2) ?
C22 C23 H23A . . 108.8(2) ?
C24 C23 H23B . . 108.8(2) ?
C22 C23 H23B . . 108.8(2) ?
H23A C23 H23B . . 107.7 ?
C23 C24 C25 . . 113.7(3) ?
C23 C24 H24A . . 108.8(2) ?
C25 C24 H24A . . 108.8(2) ?
C23 C24 H24B . . 108.8(2) ?
C25 C24 H24B . . 108.8(2) ?
H24A C24 H24B . . 107.7 ?
C24 C25 C26 . . 114.4(3) ?
C24 C25 H25A . . 108.7(2) ?
C26 C25 H25A . . 108.7(2) ?
C24 C25 H25B . . 108.7(2) ?
C26 C25 H25B . . 108.7(2) ?
H25A C25 H25B . . 107.6 ?
C27 C26 C25 . . 113.5(3) ?
C27 C26 H26A . . 108.9(2) ?
C25 C26 H26A . . 108.9(2) ?
C27 C26 H26B . . 108.9(2) ?
C25 C26 H26B . . 108.9(2) ?
H26A C26 H26B . . 107.7 ?
C28 C27 C26 . . 113.0(3) ?
C28 C27 H27A . . 109.0(2) ?
C26 C27 H27A . . 109.0(2) ?
C28 C27 H27B . . 109.0(2) ?
C26 C27 H27B . . 109.0(2) ?
H27A C27 H27B . . 107.8 ?
C27 C28 H28A . . 109.5(2) ?
C27 C28 H28B . . 109.5(2) ?
H28A C28 H28B . . 109.5 ?
C27 C28 H28C . . 109.5(2) ?
H28A C28 H28C . . 109.5 ?
H28B C28 H28C . . 109.5 ?
O3 C29A C30A . . 110.2(6) ?
O3 C29A H29A . . 109.6(3) ?
C30A C29A H29A . . 109.6(4) ?
O3 C29A H29B . . 109.6(3) ?
C30A C29A H29B . . 109.6(5) ?
H29A C29A H29B . . 108.1 ?
O3 C29B C30B . . 113.4(8) ?
O3 C29B H29C . . 108.9(4) ?
C30B C29B H29C . . 108.9(7) ?
O3 C29B H29D . . 108.9(4) ?
C30B C29B H29D . . 108.9(6) ?
H29C C29B H29D . . 107.7 ?
C29A C30A H30A . . 109.5(5) ?
C29A C30A H30B . . 109.5(4) ?
H30A C30A H30B . . 109.5 ?
C29A C30A H30C . . 109.5(5) ?
H30A C30A H30C . . 109.5 ?
H30B C30A H30C . . 109.5 ?
C29B C30B H30D . . 109.5(6) ?
C29B C30B H30E . . 109.5(6) ?
H30D C30B H30E . . 109.5 ?
C29B C30B H30F . . 109.5(7) ?
H30D C30B H30F . . 109.5 ?
H30E C30B H30F . . 109.5 ?

loop_
_geom_bond_atom_site_label_1
_geom_bond_atom_site_label_2
_geom_bond_site_symmetry_2
_geom_bond_distance
_geom_bond_publ_flag
Cd O2 2_666 2.193(3) ?
Cd O2 . 2.193(3) yes
Cd O1 2_666 2.268(3) ?
Cd O1 . 2.268(3) yes
Cd O3 . 2.332(4) yes
Cd O3 2_666 2.332(4) ?
N1 C3 . 1.382(4) yes
N1 N2 . 1.390(4) yes
N1 C6 . 1.423(4) yes
N2 C4 . 1.319(4) yes
O1 C1 . 1.246(4) yes
O2 C3 . 1.274(4) yes
O3 C29B . 1.417(9) ?
O3 C29A . 1.459(7) ?
O3 H10 . .73(5) ?
C1 C2 . 1.445(4) yes
C1 C12 . 1.505(5) ?
C2 C3 . 1.414(5) yes
C2 C4 . 1.438(5) yes
C4 C5 . 1.480(5) ?
C5 H5A . .96 ?
C5 H5B . .96 ?
C5 H5C . .96 ?
C6 C7 . 1.380(5) ?
C6 C11 . 1.385(5) ?
C7 C8 . 1.373(5) ?
C7 H7A . .93 ?
C8 C9 . 1.369(6) ?
C8 H8A . .93 ?
C9 C10 . 1.373(5) ?
C9 H9A . .93 ?
C10 C11 . 1.393(5) ?
C10 H10A . .93 ?
C11 H11A . .93 ?
C12 C13 . 1.525(4) ?
C12 H12A . .97 ?
C12 H12B . .97 ?
C13 C14 . 1.532(5) ?
C13 H13A . .97 ?
C13 H13B . .97 ?
C14 C15 . 1.517(4) ?
C14 H14A . .97 ?
C14 H14B . .97 ?
C15 C16 . 1.525(5) ?
C15 H15A . .97 ?
C15 H15B . .97 ?
C16 C17 . 1.518(4) ?
C16 H16A . .97 ?
C16 H16B . .97 ?
C17 C18 . 1.526(5) ?
C17 H17A . .97 ?
C17 H17B . .97 ?
C18 C19 . 1.520(4) ?
C18 H18A . .97 ?
C18 H18B . .97 ?
C19 C20 . 1.523(5) ?
C19 H19A . .97 ?
C19 H19B . .97 ?
C20 C21 . 1.521(4) ?
C20 H20A . .97 ?
C20 H20B . .97 ?
C21 C22 . 1.526(5) ?
C21 H21A . .97 ?
C21 H21B . .97 ?
C22 C23 . 1.524(4) ?
C22 H22A . .97 ?
C22 H22B . .97 ?
C23 C24 . 1.519(5) ?
C23 H23A . .97 ?
C23 H23B . .97 ?
C24 C25 . 1.522(4) ?
C24 H24A . .97 ?
C24 H24B . .97 ?
C25 C26 . 1.526(5) ?
C25 H25A . .97 ?
C25 H25B . .97 ?
C26 C27 . 1.522(5) ?
C26 H26A . .97 ?
C26 H26B . .97 ?
C27 C28 . 1.528(5) ?
C27 H27A . .97 ?
C27 H27B . .97 ?
C28 H28A . .96 ?
C28 H28B . .96 ?
C28 H28C . .96 ?
C29A C30A . 1.512(11) ?
C29A H29A . .97 ?
C29A H29B . .97 ?
C29B C30B . 1.453(13) ?
C29B H29C . .97 ?
C29B H29D . .97 ?
C30A H30A . .96 ?
C30A H30B . .96 ?
C30A H30C . .96 ?
C30B H30D . .96 ?
C30B H30E . .96 ?
C30B H30F . .96 ?

loop_
_geom_hbond_atom_site_label_D
_geom_hbond_atom_site_label_H
_geom_hbond_atom_site_label_A
_geom_hbond_site_symmetry_A
_geom_hbond_distance_DH
_geom_hbond_distance_HA
_geom_hbond_distance_DA
_geom_hbond_angle_DHA
_geom_hbond_publ_flag
O3 H10 N2 1_455 0.73(5) 2.07(5) 2.789(5) 173(5) yes

loop_
_geom_torsion_atom_site_label_1
_geom_torsion_atom_site_label_2
_geom_torsion_atom_site_label_3
_geom_torsion_atom_site_label_4
_geom_torsion_site_symmetry_1
_geom_torsion
C3 N1 N2 C4 . -0.5(3)
C6 N1 N2 C4 . 176.5(3)
O2 Cd O1 C1 2_666 175.7(3)
O2 Cd O1 C1 . -4.3(3)
O1 Cd O1 C1 2_666 15.E1(10)
O3 Cd O1 C1 . -96.8(3)
O3 Cd O1 C1 2_666 83.2(3)
O2 Cd O2 C3 2_666 -2.E1(8)
O1 Cd O2 C3 2_666 -176.0(2)
O1 Cd O2 C3 . 4.0(2)
O3 Cd O2 C3 . 94.5(3)
O3 Cd O2 C3 2_666 -85.5(3)
O2 Cd O3 C29B 2_666 132.5(5)
O2 Cd O3 C29B . -47.5(5)
O1 Cd O3 C29B 2_666 -144.8(5)
O1 Cd O3 C29B . 35.2(5)
O3 Cd O3 C29B 2_666 -3.E1(10)
O2 Cd O3 C29A 2_666 -172.9(5)
O2 Cd O3 C29A . 7.1(5)
O1 Cd O3 C29A 2_666 -90.2(5)
O1 Cd O3 C29A . 89.8(5)
O3 Cd O3 C29A 2_666 3.E1(10)
Cd O1 C1 C2 . 4.0(4)
Cd O1 C1 C12 . -175.3(2)
O1 C1 C2 C3 . -2.1(5)
C12 C1 C2 C3 . 177.2(3)
O1 C1 C2 C4 . -178.9(3)
C12 C1 C2 C4 . 0.4(5)
Cd O2 C3 N1 . 176.2(2)
Cd O2 C3 C2 . -4.6(5)
N2 N1 C3 O2 . -180.0(3)
C6 N1 C3 O2 . 3.3(5)
N2 N1 C3 C2 . 0.7(3)
C6 N1 C3 C2 . -176.1(3)
C4 C2 C3 O2 . -179.8(3)
C1 C2 C3 O2 . 2.8(5)
C4 C2 C3 N1 . -0.5(3)
C1 C2 C3 N1 . -177.9(3)
N1 N2 C4 C2 . 0.2(3)
N1 N2 C4 C5 . -178.9(3)
C3 C2 C4 N2 . 0.2(3)
C1 C2 C4 N2 . 177.4(3)
C3 C2 C4 C5 . 179.2(3)
C1 C2 C4 C5 . -3.6(5)
C3 N1 C6 C7 . 171.8(3)
N2 N1 C6 C7 . -4.7(4)
C3 N1 C6 C11 . -7.5(5)
N2 N1 C6 C11 . 176.0(3)
C11 C6 C7 C8 . -0.5(5)
N1 C6 C7 C8 . -179.8(3)
C6 C7 C8 C9 . 0.1(6)
C7 C8 C9 C10 . 0.2(6)
C8 C9 C10 C11 . 0.0(6)
C7 C6 C11 C10 . 0.7(5)
N1 C6 C11 C10 . 180.0(3)
C9 C10 C11 C6 . -0.5(5)
O1 C1 C12 C13 . -7.1(4)
C2 C1 C12 C13 . 173.5(3)
C1 C12 C13 C14 . -75.6(4)
C12 C13 C14 C15 . 174.6(3)
C13 C14 C15 C16 . 177.8(3)
C14 C15 C16 C17 . 176.2(3)
C15 C16 C17 C18 . -178.0(3)
C16 C17 C18 C19 . -178.1(3)
C17 C18 C19 C20 . -179.3(3)
C18 C19 C20 C21 . -179.3(3)
C19 C20 C21 C22 . 179.7(3)
C20 C21 C22 C23 . 179.5(3)
C21 C22 C23 C24 . -180.0(3)
C22 C23 C24 C25 . 176.2(3)
C23 C24 C25 C26 . 177.1(3)
C24 C25 C26 C27 . -179.6(3)
C25 C26 C27 C28 . -176.7(3)
C29B O3 C29A C30A . 27.5(7)
Cd O3 C29A C30A . -76.7(7)
C29A O3 C29B C30B . -31.4(7)
Cd O3 C29B C30B . 79.6(9)
